data_2242064
loop_
_publ_author_name
'Priyatharsini, Maruthupandiyan'
'Shankar, Bhaskaran'
'Sathiyendiran, Malaichamy'
'Srinivasan, Navaneethakrishnan'
'Krishnakumar, Rajaputi Venkatraman'

_publ_section_title
;
 Crystal structure of the <i>cis</i> and <i>trans</i> polymorphs of
 bis[\m-2-(1,3-benzothiazol-2-yl)phenolato]-\k^3^<i>N</i>,<i>O</i>:<i>O</i>;\k^3^<i>O</i>:<i>N</i>,<i>O</i>-bis[<i>fac</i>-tricarbonylrhenium(I)]
;
_journal_coeditor_code RZ5204
_journal_issue 2
_journal_name_full 'Acta Crystallographica Section E'
_journal_page_first 310
_journal_page_last 313
_journal_paper_doi 10.1107/S2056989017001347
_journal_volume 73
_journal_year 2017
_chemical_formula_iupac '[Re2 (C13 H8 N1 O1 S1)2 (C O)6]'
_chemical_formula_moiety 'C32 H16 N2 O8 Re2 S2'
_chemical_formula_sum 'C32 H16 N2 O8 Re2 S2'
_chemical_formula_weight 992.99
_chemical_name_systematic
<i>trans</i>-Bis[\m-2-(1,3-benzothiazol-2-yl)phenolato]-\k^3^<i>N</i>,<i>O</i>:<i>O</i>;\k^3^<i>O</i>:<i>N</i>,<i>O</i>-bis[<i>fac</i>-tricarbonylrhenium(I)]
_space_group_crystal_system triclinic
_space_group_IT_number 2
_space_group_name_Hall '-P 1'
_space_group_name_H-M_alt 'P -1'
_symmetry_space_group_name_Hall '-P 1'
_symmetry_space_group_name_H-M 'P -1'
_atom_sites_solution_hydrogens geom
_audit_creation_method SHELXL-2014/7
_cell_angle_alpha 66.438(5)
_cell_angle_beta 75.636(5)
_cell_angle_gamma 63.585(5)
_cell_formula_units_Z 1
_cell_length_a 8.9250(11)
_cell_length_b 9.7342(12)
_cell_length_c 10.0844(12)
_cell_measurement_reflns_used 3113
_cell_measurement_temperature 100(2)
_cell_measurement_theta_max 27.7
_cell_measurement_theta_min 2.5
_cell_volume 716.58(16)
_computing_cell_refinement
;
SAINT (Bruker, 2009)
;
_computing_data_collection
;
APEX2 (Bruker, 2009)
;
_computing_data_reduction
;
SAINT (Bruker, 2009)
;
_computing_molecular_graphics
;
PLUTON (Spek, 2009)
;
_computing_publication_material
;
publCIF (Westrip, 2010)
;
_computing_structure_refinement
;
SHELXL2014 (Sheldrick, 2015)
;
_computing_structure_solution
;
SHELXS2013 (Sheldrick, 2008)
;
_diffrn_ambient_temperature 100(2)
_diffrn_measured_fraction_theta_full 0.997
_diffrn_measured_fraction_theta_max 0.987
_diffrn_measurement_device_type 'Bruker SMART APEX CCD'
_diffrn_measurement_method '\w scans'
_diffrn_radiation_type MoK\a
_diffrn_radiation_wavelength 0.71073
_diffrn_reflns_av_R_equivalents 0.1047
_diffrn_reflns_limit_h_max 11
_diffrn_reflns_limit_h_min -11
_diffrn_reflns_limit_k_max 12
_diffrn_reflns_limit_k_min -12
_diffrn_reflns_limit_l_max 13
_diffrn_reflns_limit_l_min -13
_diffrn_reflns_number 23724
_diffrn_reflns_theta_full 25.242
_diffrn_reflns_theta_max 27.703
_diffrn_reflns_theta_min 2.478
_exptl_absorpt_coefficient_mu 8.644
_exptl_absorpt_correction_T_max 0.357
_exptl_absorpt_correction_T_min 0.168
_exptl_absorpt_correction_type multi-scan
_exptl_absorpt_process_details
;
(SADABS; Bruker, 2009)
;
_exptl_crystal_colour yellow
_exptl_crystal_density_diffrn 2.301
_exptl_crystal_description needle
_exptl_crystal_F_000 468
_exptl_crystal_size_max 0.28
_exptl_crystal_size_mid 0.18
_exptl_crystal_size_min 0.15
_refine_diff_density_max 2.914
_refine_diff_density_min -2.738
_refine_ls_extinction_method none
_refine_ls_goodness_of_fit_ref 1.075
_refine_ls_hydrogen_treatment constr
_refine_ls_matrix_type full
_refine_ls_number_parameters 208
_refine_ls_number_reflns 3325
_refine_ls_number_restraints 0
_refine_ls_restrained_S_all 1.075
_refine_ls_R_factor_all 0.0393
_refine_ls_R_factor_gt 0.0355
_refine_ls_shift/su_max 0.001
_refine_ls_shift/su_mean 0.000
_refine_ls_structure_factor_coef Fsqd
_refine_ls_weighting_details 'w=1/[\s^2^(Fo^2^)+(0.0558P)^2^] where P=(Fo^2^+2Fc^2^)/3'
_refine_ls_weighting_scheme calc
_refine_ls_wR_factor_gt 0.0858
_refine_ls_wR_factor_ref 0.0876
_reflns_number_gt 3113
_reflns_number_total 3325
_reflns_threshold_expression 'I > 2\s(I)'
_cod_data_source_file rz5204sup1.cif
_cod_data_source_block I
_cod_original_cell_volume 716.59(16)
_cod_database_code 2242064
_shelx_space_group_comment
;
The symmetry employed for this shelxl refinement is uniquely defined
by the following loop, which should always be used as a source of
symmetry information in preference to the above space-group names.
They are only intended as comments.
;

loop_
_space_group_symop_operation_xyz
'x, y, z'
'-x, -y, -z'

loop_
_atom_site_type_symbol
_atom_site_label
_atom_site_fract_x
_atom_site_fract_y
_atom_site_fract_z
_atom_site_U_iso_or_equiv
_atom_site_adp_type
_atom_site_calc_flag
_atom_site_occupancy
Re Re01 0.36347(2) 0.70142(2) 0.47571(2) 0.01179(10) Uani d 1
S S1 0.5151(2) 0.69074(18) -0.00066(15) 0.0204(3) Uani d 1
O O1 0.3841(5) 0.4733(5) 0.4716(4) 0.0136(7) Uani d 1
O O2 0.0115(6) 0.9108(6) 0.3751(5) 0.0285(11) Uani d 1
O O3 0.2004(7) 0.6662(7) 0.7869(5) 0.0329(12) Uani d 1
O O4 0.3450(7) 1.0258(6) 0.4663(8) 0.0413(14) Uani d 1
N N1 0.4733(6) 0.7154(5) 0.2528(5) 0.0143(9) Uani d 1
C C1 0.6280(7) 0.7795(7) 0.0280(6) 0.0206(12) Uani d 1
C C2 0.7395(9) 0.8452(8) -0.0704(7) 0.0258(14) Uani d 1
H H2 0.7625 0.8448 -0.1674 0.031 Uiso calc 1
C C3 0.8153(8) 0.9111(8) -0.0215(8) 0.0283(15) Uani d 1
H H3 0.8930 0.9550 -0.0856 0.034 Uiso calc 1
C C4 0.7797(8) 0.9142(8) 0.1200(8) 0.0267(14) Uani d 1
H H4 0.8337 0.9599 0.1507 0.032 Uiso calc 1
C C5 0.6676(8) 0.8521(7) 0.2161(7) 0.0201(12) Uani d 1
H H5 0.6427 0.8563 0.3120 0.024 Uiso calc 1
C C6 0.5912(7) 0.7828(6) 0.1703(6) 0.0164(11) Uani d 1
C C7 0.4244(7) 0.6635(6) 0.1754(6) 0.0158(10) Uani d 1
C C8 0.3038(7) 0.5852(7) 0.2262(6) 0.0173(11) Uani d 1
C C9 0.2952(7) 0.4856(6) 0.3742(6) 0.0144(10) Uani d 1
C C10 0.1877(8) 0.4040(7) 0.4184(7) 0.0214(12) Uani d 1
H H10 0.1813 0.3356 0.5164 0.026 Uiso calc 1
C C11 0.0890(9) 0.4215(8) 0.3198(7) 0.0255(13) Uani d 1
H H11 0.0175 0.3636 0.3513 0.031 Uiso calc 1
C C12 0.0942(8) 0.5229(8) 0.1760(7) 0.0225(12) Uani d 1
H H12 0.0248 0.5369 0.1101 0.027 Uiso calc 1
C C13 0.2023(8) 0.6028(7) 0.1310(6) 0.0208(12) Uani d 1
H H13 0.2073 0.6714 0.0329 0.025 Uiso calc 1
C C14 0.1446(8) 0.8311(7) 0.4146(6) 0.0203(12) Uani d 1
C C15 0.3586(8) 0.9012(7) 0.4703(7) 0.0244(13) Uani d 1
C C16 0.2666(8) 0.6763(7) 0.6697(6) 0.0176(11) Uani d 1

loop_
_atom_site_aniso_label
_atom_site_aniso_U_11
_atom_site_aniso_U_22
_atom_site_aniso_U_33
_atom_site_aniso_U_12
_atom_site_aniso_U_13
_atom_site_aniso_U_23
Re01 0.01088(13) 0.00927(12) 0.01551(13) -0.00340(8) -0.00144(7) -0.00480(8)
S1 0.0232(7) 0.0199(7) 0.0161(6) -0.0080(6) 0.0009(5) -0.0060(5)
O1 0.0121(18) 0.0103(17) 0.0185(17) -0.0032(14) 0.0007(14) -0.0074(14)
O2 0.016(2) 0.029(2) 0.032(2) 0.0011(18) -0.0068(18) -0.0100(19)
O3 0.027(3) 0.042(3) 0.025(2) -0.008(2) -0.0042(19) -0.012(2)
O4 0.030(3) 0.021(2) 0.083(4) -0.010(2) -0.001(3) -0.029(3)
N1 0.014(2) 0.010(2) 0.017(2) -0.0043(17) -0.0020(17) -0.0023(16)
C1 0.016(3) 0.013(2) 0.024(3) -0.004(2) -0.001(2) -0.001(2)
C2 0.024(3) 0.020(3) 0.022(3) -0.007(2) 0.002(2) 0.000(2)
C3 0.016(3) 0.021(3) 0.035(3) -0.009(2) 0.002(2) 0.003(2)
C4 0.020(3) 0.020(3) 0.036(3) -0.010(2) -0.005(3) -0.001(2)
C5 0.015(3) 0.017(3) 0.025(3) -0.007(2) -0.003(2) -0.003(2)
C6 0.014(3) 0.011(2) 0.021(2) -0.004(2) 0.0010(19) -0.0040(19)
C7 0.013(3) 0.010(2) 0.019(2) -0.0011(19) -0.0009(19) -0.0040(19)
C8 0.015(3) 0.016(2) 0.020(2) -0.005(2) 0.001(2) -0.009(2)
C9 0.012(2) 0.009(2) 0.021(2) -0.0012(19) -0.0004(19) -0.0073(19)
C10 0.018(3) 0.019(3) 0.027(3) -0.010(2) -0.004(2) -0.004(2)
C11 0.026(3) 0.025(3) 0.032(3) -0.014(3) -0.008(3) -0.009(2)
C12 0.022(3) 0.024(3) 0.028(3) -0.007(2) -0.009(2) -0.013(2)
C13 0.020(3) 0.018(3) 0.020(2) -0.003(2) -0.003(2) -0.007(2)
C14 0.028(3) 0.017(3) 0.017(2) -0.011(2) 0.002(2) -0.006(2)
C15 0.021(3) 0.015(3) 0.036(3) -0.004(2) 0.000(2) -0.012(2)
C16 0.014(3) 0.022(3) 0.018(2) -0.005(2) -0.006(2) -0.006(2)

loop_
_atom_type_symbol
_atom_type_description
_atom_type_scat_dispersion_real
_atom_type_scat_dispersion_imag
_atom_type_scat_source
C C 0.0033 0.0016 'International Tables Vol C Tables 4.2.6.8 and 6.1.1.4'
H H 0.0000 0.0000 'International Tables Vol C Tables 4.2.6.8 and 6.1.1.4'
N N 0.0061 0.0033 'International Tables Vol C Tables 4.2.6.8 and 6.1.1.4'
O O 0.0106 0.0060 'International Tables Vol C Tables 4.2.6.8 and 6.1.1.4'
Re Re -1.0185 7.2310 'International Tables Vol C Tables 4.2.6.8 and 6.1.1.4'
S S 0.1246 0.1234 'International Tables Vol C Tables 4.2.6.8 and 6.1.1.4'

loop_
_geom_angle_atom_site_label_1
_geom_angle_atom_site_label_2
_geom_angle_atom_site_label_3
_geom_angle_site_symmetry_1
_geom_angle_site_symmetry_3
_geom_angle
C14 Re01 C15 . . 83.9(3)
C14 Re01 C16 . . 87.9(2)
C15 Re01 C16 . . 86.4(3)
C14 Re01 O1 . . 98.2(2)
C15 Re01 O1 . . 176.1(2)
C16 Re01 O1 . . 97.0(2)
C14 Re01 O1 . 2_666 170.6(2)
C15 Re01 O1 . 2_666 104.5(2)
C16 Re01 O1 . 2_666 96.8(2)
O1 Re01 O1 . 2_666 73.12(18)
C14 Re01 N1 . . 92.1(2)
C15 Re01 N1 . . 97.5(2)
C16 Re01 N1 . . 176.0(2)
O1 Re01 N1 . . 79.11(16)
O1 Re01 N1 2_666 . 82.68(16)
C1 S1 C7 . . 89.8(3)
C9 O1 Re01 . . 115.5(3)
C9 O1 Re01 . 2_666 126.8(3)
Re01 O1 Re01 . 2_666 106.88(18)
C7 N1 C6 . . 110.7(5)
C7 N1 Re01 . . 120.7(4)
C6 N1 Re01 . . 128.5(4)
C2 C1 C6 . . 121.4(6)
C2 C1 S1 . . 128.4(5)
C6 C1 S1 . . 110.2(4)
C3 C2 C1 . . 117.7(6)
C3 C2 H2 . . 121.2
C1 C2 H2 . . 121.2
C2 C3 C4 . . 121.2(6)
C2 C3 H3 . . 119.4
C4 C3 H3 . . 119.4
C5 C4 C3 . . 121.2(7)
C5 C4 H4 . . 119.4
C3 C4 H4 . . 119.4
C4 C5 C6 . . 118.8(6)
C4 C5 H5 . . 120.6
C6 C5 H5 . . 120.6
C5 C6 C1 . . 119.8(5)
C5 C6 N1 . . 126.5(5)
C1 C6 N1 . . 113.7(5)
N1 C7 C8 . . 125.9(5)
N1 C7 S1 . . 115.5(4)
C8 C7 S1 . . 118.6(5)
C13 C8 C9 . . 119.9(5)
C13 C8 C7 . . 120.9(5)
C9 C8 C7 . . 119.1(5)
O1 C9 C10 . . 120.0(5)
O1 C9 C8 . . 121.6(5)
C10 C9 C8 . . 118.3(6)
C9 C10 C11 . . 120.6(5)
C9 C10 H10 . . 119.7
C11 C10 H10 . . 119.7
C12 C11 C10 . . 120.8(6)
C12 C11 H11 . . 119.6
C10 C11 H11 . . 119.6
C13 C12 C11 . . 118.8(6)
C13 C12 H12 . . 120.6
C11 C12 H12 . . 120.6
C12 C13 C8 . . 121.4(5)
C12 C13 H13 . . 119.3
C8 C13 H13 . . 119.3
O2 C14 Re01 . . 179.0(5)
O4 C15 Re01 . . 175.7(6)
O3 C16 Re01 . . 177.0(5)

loop_
_geom_bond_atom_site_label_1
_geom_bond_atom_site_label_2
_geom_bond_site_symmetry_2
_geom_bond_distance
Re01 C14 . 1.890(7)
Re01 C15 . 1.905(7)
Re01 C16 . 1.898(6)
Re01 O1 . 2.162(4)
Re01 O1 2_666 2.171(4)
Re01 N1 . 2.194(5)
S1 C1 . 1.722(7)
S1 C7 . 1.726(6)
O1 C9 . 1.348(7)
O1 Re01 2_666 2.171(4)
O2 C14 . 1.157(8)
O3 C16 . 1.170(8)
O4 C15 . 1.148(9)
N1 C7 . 1.317(8)
N1 C6 . 1.405(7)
C1 C2 . 1.398(8)
C1 C6 . 1.400(8)
C2 C3 . 1.384(11)
C2 H2 . 0.9500
C3 C4 . 1.392(11)
C3 H3 . 0.9500
C4 C5 . 1.376(8)
C4 H4 . 0.9500
C5 C6 . 1.396(9)
C5 H5 . 0.9500
C7 C8 . 1.465(8)
C8 C13 . 1.390(9)
C8 C9 . 1.424(7)
C9 C10 . 1.390(8)
C10 C11 . 1.400(9)
C10 H10 . 0.9500
C11 C12 . 1.394(9)
C11 H11 . 0.9500
C12 C13 . 1.382(9)
C12 H12 . 0.9500
C13 H13 . 0.9500

loop_
_geom_hbond_atom_site_label_D
_geom_hbond_atom_site_label_H
_geom_hbond_atom_site_label_A
_geom_hbond_site_symmetry_A
_geom_hbond_distance_DH
_geom_hbond_distance_HA
_geom_hbond_distance_DA
_geom_hbond_angle_DHA
C13 H13 O3 1_554 0.95 2.52 3.276(8) 136.8

loop_
_geom_torsion_atom_site_label_1
_geom_torsion_atom_site_label_2
_geom_torsion_atom_site_label_3
_geom_torsion_atom_site_label_4
_geom_torsion_site_symmetry_1
_geom_torsion
C7 S1 C1 C2 . -178.2(6)
C7 S1 C1 C6 . 0.3(4)
C6 C1 C2 C3 . 1.3(9)
S1 C1 C2 C3 . 179.7(5)
C1 C2 C3 C4 . -1.0(9)
C2 C3 C4 C5 . -0.1(10)
C3 C4 C5 C6 . 1.0(9)
C4 C5 C6 C1 . -0.8(9)
C4 C5 C6 N1 . -179.4(5)
C2 C1 C6 C5 . -0.4(8)
S1 C1 C6 C5 . -179.1(4)
C2 C1 C6 N1 . 178.4(5)
S1 C1 C6 N1 . -0.3(6)
C7 N1 C6 C5 . 178.8(6)
Re01 N1 C6 C5 . 2.0(8)
C7 N1 C6 C1 . 0.1(7)
Re01 N1 C6 C1 . -176.7(4)
C6 N1 C7 C8 . 179.4(5)
Re01 N1 C7 C8 . -3.5(8)
C6 N1 C7 S1 . 0.1(6)
Re01 N1 C7 S1 . 177.2(2)
C1 S1 C7 N1 . -0.3(5)
C1 S1 C7 C8 . -179.6(4)
N1 C7 C8 C13 . 149.4(6)
S1 C7 C8 C13 . -31.3(7)
N1 C7 C8 C9 . -32.5(8)
S1 C7 C8 C9 . 146.7(4)
Re01 O1 C9 C10 . -128.2(5)
Re01 O1 C9 C10 2_666 92.4(6)
Re01 O1 C9 C8 . 49.8(6)
Re01 O1 C9 C8 2_666 -89.7(6)
C13 C8 C9 O1 . -175.9(5)
C7 C8 C9 O1 . 6.0(8)
C13 C8 C9 C10 . 2.0(9)
C7 C8 C9 C10 . -176.0(5)
O1 C9 C10 C11 . 177.1(6)
C8 C9 C10 C11 . -0.9(9)
C9 C10 C11 C12 . -1.0(10)
C10 C11 C12 C13 . 1.7(10)
C11 C12 C13 C8 . -0.6(10)
C9 C8 C13 C12 . -1.3(9)
C7 C8 C13 C12 . 176.7(6)

_cod_database_fobs_code 2242064
